data_4028504
loop_
_publ_author_name
'Svetlana Postikova'
'Mohamad Sabbah'
'Daniel Wightman'
'Ich Tuan Nguyen'
'Morgane Sanselme'
'Thierry Besson'
'Jean-Fran\,cois Bri\`ere'
'Sylvain Oudeyer'
'Vincent Levacher'

_publ_contact_author_address
;Normandie Univ, 
COBRA, UMR 6014 et FR 3038; 
Univ Rouen; 
INSA Rouen; 
CNRS, 
IRCOF, 
1 rue Tesni\`ere, 
76821 Mont Saint Aignan cedex, France
;
_publ_contact_author_email Vincent.levacher@insa-rouen.fr
_publ_contact_author_name 'Vincent Levacher'
_publ_section_title
;
 Developments in Meyers' Lactamization Methodology: En Route to
 Bi(hetero)aryl Structures with Defined Axial Chirality
;
_journal_name_full 'Journal of Organic Chemistry'
_journal_page_first 8191
_journal_page_last 8197
_journal_paper_doi 10.1021/jo401259w
_journal_volume 78
_journal_year 2013
_chemical_absolute_configuration syn
_chemical_compound_source 'synthesis as described'
_chemical_formula_moiety 'C21 H18 N2 O2'
_chemical_formula_sum 'C21 H18 N2 O2'
_chemical_formula_weight 330.37
_chemical_name_systematic
;
 ?
;
_space_group_IT_number 4
_symmetry_cell_setting monoclinic
_symmetry_Int_Tables_number 4
_symmetry_space_group_name_Hall 'P 2yb'
_symmetry_space_group_name_H-M 'P 1 21 1'
_atom_sites_solution_hydrogens geom
_atom_sites_solution_primary direct
_atom_sites_solution_secondary difmap
_audit_conform_dict_location ftp://ftp.iucr.org/pub/cif_core.dic
_audit_conform_dict_name cif_core.dic
_audit_conform_dict_version 2.4
_audit_creation_date 2013-04-19T11:40:36-00:00
_audit_creation_method 'WinGX routine CIF_UPDATE'
_cell_angle_alpha 90
_cell_angle_beta 98.595(3)
_cell_angle_gamma 90
_cell_formula_units_Z 2
_cell_length_a 9.5195(17)
_cell_length_b 8.2289(14)
_cell_length_c 11.0119(19)
_cell_measurement_reflns_used 0
_cell_measurement_temperature 293(2)
_cell_measurement_theta_max 0
_cell_measurement_theta_min 0
_cell_measurement_wavelength 0.71073
_cell_volume 852.9(3)
_computing_molecular_graphics 'Ortep-3 for Windows (Farrugia, 1997)'
_computing_publication_material 'WinGX publication routines (Farrugia, 1999)'
_computing_structure_refinement 'SHELXL-97 (Sheldrick, 2008)'
_diffrn_ambient_temperature 293(2)
_diffrn_measured_fraction_theta_full 0.994
_diffrn_measured_fraction_theta_max 0.994
_diffrn_radiation_monochromator graphite
_diffrn_radiation_probe x-ray
_diffrn_radiation_type MoK\a
_diffrn_radiation_wavelength 0.71073
_diffrn_reflns_av_R_equivalents 0.0288
_diffrn_reflns_av_unetI/netI 0.0366
_diffrn_reflns_limit_h_max 11
_diffrn_reflns_limit_h_min -11
_diffrn_reflns_limit_k_max 10
_diffrn_reflns_limit_k_min -10
_diffrn_reflns_limit_l_max 13
_diffrn_reflns_limit_l_min -13
_diffrn_reflns_number 6696
_diffrn_reflns_theta_full 26.36
_diffrn_reflns_theta_max 26.36
_diffrn_reflns_theta_min 1.87
_exptl_absorpt_coefficient_mu 0.084
_exptl_absorpt_correction_type none
_exptl_crystal_colour colourless
_exptl_crystal_density_diffrn 1.286
_exptl_crystal_description prism
_exptl_crystal_F_000 348
_exptl_crystal_size_max 0
_exptl_crystal_size_mid 0
_exptl_crystal_size_min 0
_refine_diff_density_max 0.182
_refine_diff_density_min -0.165
_refine_diff_density_rms 0.039
_refine_ls_abs_structure_details 'Flack H D (1983), Acta Cryst. A39, 876-881'
_refine_ls_abs_structure_Flack -0.3(12)
_refine_ls_extinction_method none
_refine_ls_goodness_of_fit_ref 1.072
_refine_ls_hydrogen_treatment constr
_refine_ls_matrix_type full
_refine_ls_number_parameters 227
_refine_ls_number_reflns 3440
_refine_ls_number_restraints 1
_refine_ls_restrained_S_all 1.072
_refine_ls_R_factor_all 0.0448
_refine_ls_R_factor_gt 0.0405
_refine_ls_shift/su_max 0
_refine_ls_shift/su_mean 0
_refine_ls_structure_factor_coef Fsqd
_refine_ls_weighting_details 'calc w=1/[\s^2^(Fo^2^)+(0.0624P)^2^+0.0287P] where P=(Fo^2^+2Fc^2^)/3'
_refine_ls_weighting_scheme calc
_refine_ls_wR_factor_gt 0.1021
_refine_ls_wR_factor_ref 0.1055
_reflns_number_gt 3114
_reflns_number_total 3440
_reflns_threshold_expression >2\s(I)
_cod_data_source_file jo401259w_si_003.cif
_cod_data_source_block msi49
_cod_original_sg_symbol_H-M 'P 21'
_cod_database_code 4028504

loop_
_symmetry_equiv_pos_as_xyz
'x, y, z'
'-x, y+1/2, -z'

loop_
_atom_site_label
_atom_site_type_symbol
_atom_site_fract_x
_atom_site_fract_y
_atom_site_fract_z
_atom_site_U_iso_or_equiv
_atom_site_adp_type
_atom_site_occupancy
_atom_site_symmetry_multiplicity
_atom_site_calc_flag
_atom_site_refinement_flags
C1 C 0.55959(17) 0.7806(2) 0.73234(16) 0.0431(4) Uani 1 1 d .
C2 C 0.62738(18) 0.8820(2) 0.83405(16) 0.0480(4) Uani 1 1 d .
C3 C 0.5585(2) 0.9765(3) 0.9084(2) 0.0648(6) Uani 1 1 d .
H3 H 0.4606 0.9881 0.9026 0.078 Uiso 1 1 calc R
C4 C 0.6601(3) 1.0528(3) 0.9947(2) 0.0756(7) Uani 1 1 d .
H4 H 0.6424 1.1226 1.0571 0.091 Uiso 1 1 calc R
C5 C 0.7896(2) 1.0055(3) 0.9698(2) 0.0671(6) Uani 1 1 d .
H5 H 0.8765 1.0395 1.0121 0.08 Uiso 1 1 calc R
C6 C 0.88664(16) 0.8368(2) 0.81637(16) 0.0456(4) Uani 1 1 d .
C7 C 1.00260(19) 0.9358(3) 0.8083(2) 0.0576(5) Uani 1 1 d .
H7 H 1.0031 1.0428 0.8356 0.069 Uiso 1 1 calc R
C8 C 1.11810(19) 0.8747(3) 0.7592(2) 0.0598(5) Uani 1 1 d .
H8 H 1.1967 0.9405 0.755 0.072 Uiso 1 1 calc R
C9 C 1.11670(18) 0.7187(3) 0.71717(18) 0.0571(5) Uani 1 1 d .
H9 H 1.1944 0.6781 0.6848 0.069 Uiso 1 1 calc R
C10 C 0.99983(17) 0.6212(2) 0.72269(17) 0.0495(4) Uani 1 1 d .
H10 H 0.9991 0.5154 0.693 0.059 Uiso 1 1 calc R
C11 C 0.88259(16) 0.6792(2) 0.77216(15) 0.0420(4) Uani 1 1 d .
C12 C 0.75505(16) 0.5683(2) 0.77783(15) 0.0419(4) Uani 1 1 d .
C13 C 0.7394(2) 0.5244(3) 0.90920(18) 0.0598(5) Uani 1 1 d .
H13A H 0.6529 0.4647 0.9097 0.09 Uiso 1 1 calc R
H13B H 0.7368 0.6219 0.9566 0.09 Uiso 1 1 calc R
H13C H 0.8186 0.4589 0.9442 0.09 Uiso 1 1 calc R
C14 C 0.70496(19) 0.4427(2) 0.58925(17) 0.0509(4) Uani 1 1 d .
H14A H 0.6777 0.3391 0.5508 0.061 Uiso 1 1 calc R
H14B H 0.7711 0.4962 0.5434 0.061 Uiso 1 1 calc R
C15 C 0.57517(17) 0.5485(2) 0.59486(15) 0.0430(4) Uani 1 1 d .
H15 H 0.5612 0.622 0.524 0.052 Uiso 1 1 calc R
C16 C 0.43811(18) 0.4559(2) 0.60228(16) 0.0457(4) Uani 1 1 d .
C17 C 0.32558(18) 0.4695(2) 0.50791(17) 0.0499(4) Uani 1 1 d .
H17 H 0.3339 0.5353 0.4407 0.06 Uiso 1 1 calc R
C18 C 0.1997(2) 0.3852(3) 0.5127(2) 0.0608(5) Uani 1 1 d .
H18 H 0.1245 0.395 0.4487 0.073 Uiso 1 1 calc R
C19 C 0.1859(2) 0.2880(3) 0.6109(2) 0.0677(6) Uani 1 1 d .
H19 H 0.1018 0.2318 0.6141 0.081 Uiso 1 1 calc R
C20 C 0.2976(3) 0.2745(3) 0.7047(3) 0.0783(7) Uani 1 1 d .
H20 H 0.2888 0.2093 0.7721 0.094 Uiso 1 1 calc R
C21 C 0.4234(2) 0.3570(3) 0.6998(2) 0.0711(6) Uani 1 1 d .
H21 H 0.4987 0.3453 0.7635 0.085 Uiso 1 1 calc R
N1 N 0.62530(13) 0.64142(17) 0.70679(12) 0.0403(3) Uani 1 1 d .
N2 N 0.77217(15) 0.9006(2) 0.87326(14) 0.0503(4) Uani 1 1 d .
O1 O 0.44490(12) 0.82020(18) 0.67367(13) 0.0548(3) Uani 1 1 d .
O2 O 0.76678(12) 0.42079(15) 0.71496(12) 0.0503(3) Uani 1 1 d .

loop_
_atom_site_aniso_label
_atom_site_aniso_U_11
_atom_site_aniso_U_22
_atom_site_aniso_U_33
_atom_site_aniso_U_23
_atom_site_aniso_U_13
_atom_site_aniso_U_12
C1 0.0287(8) 0.0544(9) 0.0482(9) -0.0006(7) 0.0124(6) -0.0026(7)
C2 0.0337(8) 0.0600(11) 0.0518(9) -0.0070(8) 0.0117(7) -0.0040(8)
C3 0.0468(10) 0.0832(15) 0.0679(12) -0.0169(11) 0.0198(9) 0.0025(10)
C4 0.0697(14) 0.0900(17) 0.0703(13) -0.0315(13) 0.0208(11) 0.0003(13)
C5 0.0535(11) 0.0851(14) 0.0626(12) -0.0274(11) 0.0085(9) -0.0100(11)
C6 0.0285(8) 0.0621(11) 0.0460(8) -0.0067(8) 0.0044(6) -0.0051(7)
C7 0.0374(9) 0.0660(12) 0.0687(12) -0.0110(10) 0.0056(8) -0.0118(8)
C8 0.0304(9) 0.0787(14) 0.0703(12) -0.0003(11) 0.0075(7) -0.0171(9)
C9 0.0269(9) 0.0820(14) 0.0640(12) 0.0031(11) 0.0119(8) 0.0011(8)
C10 0.0307(8) 0.0602(11) 0.0581(10) 0.0012(9) 0.0085(7) 0.0043(7)
C11 0.0256(8) 0.0580(10) 0.0421(8) 0.0046(8) 0.0045(6) -0.0014(7)
C12 0.0285(8) 0.0502(9) 0.0467(9) 0.0051(7) 0.0049(6) -0.0017(7)
C13 0.0453(10) 0.0800(14) 0.0536(10) 0.0148(10) 0.0061(8) -0.0095(10)
C14 0.0416(9) 0.0542(10) 0.0581(10) -0.0062(8) 0.0112(7) -0.0034(8)
C15 0.0364(8) 0.0496(9) 0.0432(8) -0.0003(7) 0.0066(6) -0.0063(7)
C16 0.0383(9) 0.0484(10) 0.0502(9) -0.0067(7) 0.0057(7) -0.0085(7)
C17 0.0404(9) 0.0553(11) 0.0542(10) -0.0103(8) 0.0073(7) -0.0006(8)
C18 0.0363(9) 0.0659(13) 0.0781(13) -0.0259(11) 0.0017(8) -0.0050(9)
C19 0.0472(11) 0.0667(13) 0.0923(16) -0.0186(12) 0.0202(11) -0.0225(10)
C20 0.0711(15) 0.0811(15) 0.0814(15) 0.0104(13) 0.0072(12) -0.0368(13)
C21 0.0554(12) 0.0820(15) 0.0709(13) 0.0131(12) -0.0068(9) -0.0280(11)
N1 0.0291(6) 0.0480(8) 0.0436(7) -0.0008(6) 0.0042(5) -0.0033(6)
N2 0.0340(7) 0.0659(10) 0.0519(8) -0.0161(8) 0.0095(6) -0.0069(7)
O1 0.0275(6) 0.0679(8) 0.0680(8) -0.0030(7) 0.0035(5) 0.0036(5)
O2 0.0415(6) 0.0463(6) 0.0629(7) 0.0048(6) 0.0069(5) 0.0014(5)

loop_
_atom_type_symbol
_atom_type_description
_atom_type_scat_dispersion_real
_atom_type_scat_dispersion_imag
_atom_type_scat_source
C C 0.0033 0.0016 'International Tables Vol C Tables 4.2.6.8 and 6.1.1.4'
H H 0 0 'International Tables Vol C Tables 4.2.6.8 and 6.1.1.4'
N N 0.0061 0.0033 'International Tables Vol C Tables 4.2.6.8 and 6.1.1.4'
O O 0.0106 0.006 'International Tables Vol C Tables 4.2.6.8 and 6.1.1.4'

loop_
_geom_angle_atom_site_label_1
_geom_angle_atom_site_label_2
_geom_angle_atom_site_label_3
_geom_angle
O1 C1 N1 121.18(16)
O1 C1 C2 120.41(16)
N1 C1 C2 118.40(15)
C3 C2 N2 107.11(17)
C3 C2 C1 125.86(17)
N2 C2 C1 127.03(15)
C2 C3 C4 108.52(19)
C2 C3 H3 125.7
C4 C3 H3 125.7
C5 C4 C3 106.83(19)
C5 C4 H4 126.6
C3 C4 H4 126.6
C4 C5 N2 109.38(18)
C4 C5 H5 125.3
N2 C5 H5 125.3
C11 C6 C7 120.63(16)
C11 C6 N2 120.88(16)
C7 C6 N2 118.48(17)
C6 C7 C8 119.7(2)
C6 C7 H7 120.1
C8 C7 H7 120.1
C9 C8 C7 120.29(18)
C9 C8 H8 119.9
C7 C8 H8 119.9
C8 C9 C10 119.94(18)
C8 C9 H9 120
C10 C9 H9 120
C9 C10 C11 120.99(19)
C9 C10 H10 119.5
C11 C10 H10 119.5
C6 C11 C10 118.37(16)
C6 C11 C12 121.73(15)
C10 C11 C12 119.89(16)
O2 C12 N1 102.15(12)
O2 C12 C13 106.78(15)
N1 C12 C13 113.90(15)
O2 C12 C11 111.86(13)
N1 C12 C11 109.87(13)
C13 C12 C11 111.87(14)
C12 C13 H13A 109.5
C12 C13 H13B 109.5
H13A C13 H13B 109.5
C12 C13 H13C 109.5
H13A C13 H13C 109.5
H13B C13 H13C 109.5
O2 C14 C15 104.59(14)
O2 C14 H14A 110.8
C15 C14 H14A 110.8
O2 C14 H14B 110.8
C15 C14 H14B 110.8
H14A C14 H14B 108.9
N1 C15 C14 99.68(12)
N1 C15 C16 112.89(13)
C14 C15 C16 115.03(15)
N1 C15 H15 109.6
C14 C15 H15 109.6
C16 C15 H15 109.6
C21 C16 C17 118.60(17)
C21 C16 C15 121.83(16)
C17 C16 C15 119.56(17)
C16 C17 C18 120.42(19)
C16 C17 H17 119.8
C18 C17 H17 119.8
C19 C18 C17 120.43(19)
C19 C18 H18 119.8
C17 C18 H18 119.8
C18 C19 C20 119.18(19)
C18 C19 H19 120.4
C20 C19 H19 120.4
C19 C20 C21 120.6(2)
C19 C20 H20 119.7
C21 C20 H20 119.7
C16 C21 C20 120.8(2)
C16 C21 H21 119.6
C20 C21 H21 119.6
C1 N1 C15 120.81(14)
C1 N1 C12 127.29(14)
C15 N1 C12 111.80(13)
C5 N2 C2 108.15(15)
C5 N2 C6 124.17(15)
C2 N2 C6 127.36(15)
C12 O2 C14 108.35(13)

loop_
_geom_bond_atom_site_label_1
_geom_bond_atom_site_label_2
_geom_bond_distance
C1 O1 1.227(2)
C1 N1 1.354(2)
C1 C2 1.467(3)
C2 C3 1.365(3)
C2 N2 1.390(2)
C3 C4 1.399(3)
C3 H3 0.93
C4 C5 1.359(3)
C4 H4 0.93
C5 N2 1.360(3)
C5 H5 0.93
C6 C11 1.384(3)
C6 C7 1.386(3)
C6 N2 1.435(2)
C7 C8 1.390(3)
C7 H7 0.93
C8 C9 1.364(3)
C8 H8 0.93
C9 C10 1.380(3)
C9 H9 0.93
C10 C11 1.397(2)
C10 H10 0.93
C11 C12 1.527(2)
C12 O2 1.410(2)
C12 N1 1.487(2)
C12 C13 1.520(3)
C13 H13A 0.96
C13 H13B 0.96
C13 H13C 0.96
C14 O2 1.432(2)
C14 C15 1.521(2)
C14 H14A 0.97
C14 H14B 0.97
C15 N1 1.468(2)
C15 C16 1.524(2)
C15 H15 0.98
C16 C21 1.371(3)
C16 C17 1.381(2)
C17 C18 1.393(3)
C17 H17 0.93
C18 C19 1.367(3)
C18 H18 0.93
C19 C20 1.371(4)
C19 H19 0.93
C20 C21 1.384(3)
C20 H20 0.93
C21 H21 0.93

loop_
_geom_torsion_atom_site_label_1
_geom_torsion_atom_site_label_2
_geom_torsion_atom_site_label_3
_geom_torsion_atom_site_label_4
_geom_torsion
O1 C1 C2 C3 30.6(3)
N1 C1 C2 C3 -148.1(2)
O1 C1 C2 N2 -149.44(19)
N1 C1 C2 N2 31.8(3)
N2 C2 C3 C4 -0.5(3)
C1 C2 C3 C4 179.4(2)
C2 C3 C4 C5 1.1(3)
C3 C4 C5 N2 -1.2(3)
C11 C6 C7 C8 -2.2(3)
N2 C6 C7 C8 176.82(17)
C6 C7 C8 C9 1.1(3)
C7 C8 C9 C10 0.4(3)
C8 C9 C10 C11 -0.7(3)
C7 C6 C11 C10 1.9(3)
N2 C6 C11 C10 -177.16(15)
C7 C6 C11 C12 -178.91(16)
N2 C6 C11 C12 2.1(2)
C9 C10 C11 C6 -0.4(3)
C9 C10 C11 C12 -179.64(15)
C6 C11 C12 O2 173.09(14)
C10 C11 C12 O2 -7.7(2)
C6 C11 C12 N1 60.4(2)
C10 C11 C12 N1 -120.42(17)
C6 C11 C12 C13 -67.2(2)
C10 C11 C12 C13 112.05(19)
O2 C14 C15 N1 30.34(16)
O2 C14 C15 C16 -90.66(16)
N1 C15 C16 C21 -50.7(2)
C14 C15 C16 C21 62.8(2)
N1 C15 C16 C17 130.09(17)
C14 C15 C16 C17 -116.43(18)
C21 C16 C17 C18 0.5(3)
C15 C16 C17 C18 179.70(16)
C16 C17 C18 C19 0.0(3)
C17 C18 C19 C20 0.0(3)
C18 C19 C20 C21 -0.5(4)
C17 C16 C21 C20 -1.0(4)
C15 C16 C21 C20 179.8(2)
C19 C20 C21 C16 1.0(4)
O1 C1 N1 C15 11.1(2)
C2 C1 N1 C15 -170.17(14)
O1 C1 N1 C12 -172.60(16)
C2 C1 N1 C12 6.1(2)
C14 C15 N1 C1 163.09(15)
C16 C15 N1 C1 -74.37(19)
C14 C15 N1 C12 -13.74(17)
C16 C15 N1 C12 108.79(16)
O2 C12 N1 C1 175.42(15)
C13 C12 N1 C1 60.7(2)
C11 C12 N1 C1 -65.7(2)
O2 C12 N1 C15 -8.00(16)
C13 C12 N1 C15 -122.74(17)
C11 C12 N1 C15 110.87(15)
C4 C5 N2 C2 0.9(3)
C4 C5 N2 C6 174.8(2)
C3 C2 N2 C5 -0.2(2)
C1 C2 N2 C5 179.85(19)
C3 C2 N2 C6 -173.89(19)
C1 C2 N2 C6 6.2(3)
C11 C6 N2 C5 144.1(2)
C7 C6 N2 C5 -34.9(3)
C11 C6 N2 C2 -43.1(3)
C7 C6 N2 C2 137.8(2)
N1 C12 O2 C14 28.59(16)
C13 C12 O2 C14 148.45(13)
C11 C12 O2 C14 -88.86(15)
C15 C14 O2 C12 -38.70(17)
